data_7026356
loop_
_publ_author_name
'Ji, Changchun'
'Huang, Liangfang'
'Li, Jing'
'Zheng, Hegen'
'Li, Yizhi'
'Guo, Zijian'

_publ_section_title
;
 Solvothermal syntheses, structures, and physical properties of four new
 coordination compounds constructed from a bent dicarboxylate ligand.
;
_journal_issue 35
_journal_name_full 'Dalton transactions (Cambridge, England : 2003)'
_journal_page_first 8240
_journal_page_last 8247
_journal_paper_doi 10.1039/c0dt00352b
_journal_volume 39
_journal_year 2010
_chemical_formula_moiety 'C51 H26 Co2 F18 O12, 2(H O0.50)'
_chemical_formula_sum 'C51 H28 Co2 F18 O13'
_chemical_formula_weight 1308.59
_chemical_name_systematic
;
?
;
_space_group_IT_number 13
_symmetry_cell_setting monoclinic
_symmetry_space_group_name_Hall '-P 2yc'
_symmetry_space_group_name_H-M 'P 1 2/c 1'
_atom_sites_solution_hydrogens geom
_atom_sites_solution_primary direct
_atom_sites_solution_secondary difmap
_audit_creation_method SHELXL-97
_cell_angle_alpha 90.00
_cell_angle_beta 123.836(5)
_cell_angle_gamma 90.00
_cell_formula_units_Z 2
_cell_length_a 18.9503(19)
_cell_length_b 7.1992(7)
_cell_length_c 23.5351(17)
_cell_measurement_reflns_used 1420
_cell_measurement_temperature 291(2)
_cell_measurement_theta_max 18.148
_cell_measurement_theta_min 2.830
_cell_volume 2667.0(4)
_computing_cell_refinement SMART
_computing_data_collection 'SMART (Bruker, 2000)'
_computing_data_reduction 'SAINT (Bruker, 2000)'
_computing_molecular_graphics SHELXTL
_computing_publication_material SHELXTL
_computing_structure_refinement SHELXTL
_computing_structure_solution 'SHELXTL (Bruker, 2000)'
_diffrn_ambient_temperature 291(2)
_diffrn_measured_fraction_theta_full 0.998
_diffrn_measured_fraction_theta_max 0.998
_diffrn_measurement_device_type 'Bruker Smart Apex CCD'
_diffrn_measurement_method 'phi and omega scans'
_diffrn_radiation_monochromator graphite
_diffrn_radiation_source 'fine-focus sealed tube'
_diffrn_radiation_type MoK\a
_diffrn_radiation_wavelength 0.71073
_diffrn_reflns_av_R_equivalents 0.0494
_diffrn_reflns_av_sigmaI/netI 0.0801
_diffrn_reflns_limit_h_max 23
_diffrn_reflns_limit_h_min -20
_diffrn_reflns_limit_k_max 7
_diffrn_reflns_limit_k_min -8
_diffrn_reflns_limit_l_max 28
_diffrn_reflns_limit_l_min -28
_diffrn_reflns_number 13914
_diffrn_reflns_theta_full 26.00
_diffrn_reflns_theta_max 26.00
_diffrn_reflns_theta_min 1.74
_exptl_absorpt_coefficient_mu 0.748
_exptl_absorpt_correction_T_max 0.861
_exptl_absorpt_correction_T_min 0.823
_exptl_absorpt_correction_type multi-scan
_exptl_absorpt_process_details 'SADABS; Bruker, 2000'
_exptl_crystal_colour purple
_exptl_crystal_density_diffrn 1.630
_exptl_crystal_density_method 'not measured'
_exptl_crystal_description needle
_exptl_crystal_F_000 1308
_exptl_crystal_size_max 0.26
_exptl_crystal_size_mid 0.22
_exptl_crystal_size_min 0.20
_refine_diff_density_max 0.316
_refine_diff_density_min -0.387
_refine_diff_density_rms 0.070
_refine_ls_extinction_method none
_refine_ls_goodness_of_fit_ref 1.002
_refine_ls_hydrogen_treatment constr
_refine_ls_matrix_type full
_refine_ls_number_parameters 384
_refine_ls_number_reflns 5225
_refine_ls_number_restraints 0
_refine_ls_restrained_S_all 1.002
_refine_ls_R_factor_all 0.1012
_refine_ls_R_factor_gt 0.0636
_refine_ls_shift/su_max 0.000
_refine_ls_shift/su_mean 0.000
_refine_ls_structure_factor_coef Fsqd
_refine_ls_weighting_details 'calc w=1/[\s^2^(Fo^2^)+(0.0763P)^2^+0.0000P] where P=(Fo^2^+2Fc^2^)/3'
_refine_ls_weighting_scheme calc
_refine_ls_wR_factor_gt 0.1339
_refine_ls_wR_factor_ref 0.1447
_reflns_number_gt 3619
_reflns_number_total 5225
_reflns_threshold_expression >2sigma(I)
_cod_data_source_file c0dt00352b.txt
_cod_data_source_block 70428am
_cod_depositor_comments
;
The following automatic conversions were performed:

'_symmetry_cell_setting' value 'Monoclinic' changed to 'monoclinic'
according to /home/saulius/struct/CIF-dictionaries/cif_core.dic
dictionary named 'cif_core.dic' version 2.4.2 from 2011-04-26.

Automatic conversion script
Id: cif_fix_values 1891 2012-01-12 08:04:46Z andrius 
;
_cod_original_sg_symbol_H-M 'P2/c '
_cod_database_code 7026356

loop_
_symmetry_equiv_pos_as_xyz
'x, y, z'
'-x, y, -z+1/2'
'-x, -y, -z'
'x, -y, z-1/2'

loop_
_atom_site_label
_atom_site_type_symbol
_atom_site_fract_x
_atom_site_fract_y
_atom_site_fract_z
_atom_site_U_iso_or_equiv
_atom_site_adp_type
_atom_site_occupancy
_atom_site_symmetry_multiplicity
_atom_site_calc_flag
_atom_site_refinement_flags
C1 C 0.4189(3) 1.3609(6) 0.88201(19) 0.0418(10) Uani 1 1 d .
C2 C 0.4052(3) 0.6854(6) 0.5314(2) 0.0391(9) Uani 1 1 d .
C3 C 0.3682(2) 0.9486(6) 0.57821(19) 0.0369(9) Uani 1 1 d .
H3 H 0.4134 1.0148 0.5831 0.044 Uiso 1 1 calc R
C4 C 0.3493(3) 0.7684(6) 0.5503(2) 0.0371(9) Uani 1 1 d .
C5 C 0.2812(3) 0.6778(6) 0.5415(2) 0.0509(11) Uani 1 1 d .
H5 H 0.2668 0.5615 0.5208 0.061 Uiso 1 1 calc R
C6 C 0.2783(3) 0.1724(6) 0.4233(2) 0.0415(10) Uani 1 1 d .
C7 C 0.1382(3) 1.1601(6) 0.5565(2) 0.0424(10) Uani 1 1 d .
C8 C 0.1451(3) 0.8864(7) 0.6257(3) 0.0556(13) Uani 1 1 d .
C9 C -0.0151(3) -0.4477(6) 0.2955(3) 0.0533(13) Uani 1 1 d .
C10 C 0.3646(2) 1.2784(6) 0.81218(18) 0.0342(9) Uani 1 1 d .
C11 C 0.3782(3) 1.0984(6) 0.7994(2) 0.0404(10) Uani 1 1 d .
H11 H 0.4226 1.0286 0.8342 0.048 Uiso 1 1 calc R
C12 C 0.1988(2) 1.0242(6) 0.61457(18) 0.0361(9) Uani 1 1 d .
C13 C 0.2512(2) 0.9312(6) 0.59163(19) 0.0357(9) Uani 1 1 d .
C14 C 0.2573(2) 1.1247(5) 0.68324(17) 0.0285(8) Uani 1 1 d .
C15 C 0.3187(3) 1.0257(6) 0.5984(2) 0.0418(10) Uani 1 1 d .
H15 H 0.3312 1.1446 0.6170 0.050 Uiso 1 1 calc R
C16 C 0.2322(3) 0.7556(6) 0.5628(2) 0.0462(11) Uani 1 1 d .
H16 H 0.1868 0.6895 0.5577 0.055 Uiso 1 1 calc R
C17 C 0.2974(3) 1.3805(6) 0.7608(2) 0.0422(10) Uani 1 1 d .
H17 H 0.2876 1.5007 0.7693 0.051 Uiso 1 1 calc R
C18 C 0.3266(3) 1.0240(6) 0.7358(2) 0.0457(11) Uani 1 1 d .
H18 H 0.3374 0.9050 0.7271 0.055 Uiso 1 1 calc R
C19 C 0.2241(3) -0.1173(6) 0.3571(2) 0.0481(11) Uani 1 1 d .
H19 H 0.2780 -0.1414 0.3669 0.058 Uiso 1 1 calc R
C20 C 0.2099(2) 0.0391(5) 0.3840(2) 0.0353(9) Uani 1 1 d .
C21 C 0.1303(3) 0.0682(6) 0.3707(2) 0.0480(11) Uani 1 1 d .
H21 H 0.1205 0.1696 0.3899 0.058 Uiso 1 1 calc R
C22 C 0.0661(3) -0.0511(6) 0.3296(2) 0.0451(10) Uani 1 1 d .
H22 H 0.0128 -0.0307 0.3214 0.054 Uiso 1 1 calc R
C23 C 0.0000 -0.3244(8) 0.2500 0.0425(14) Uani 1 2 d S
C24 C 0.0781(3) -0.2027(5) 0.2995(2) 0.0386(9) Uani 1 1 d .
C25 C 0.1577(3) -0.2366(6) 0.3157(2) 0.0474(11) Uani 1 1 d .
H25 H 0.1678 -0.3425 0.2986 0.057 Uiso 1 1 calc R
C26 C 0.2450(2) 1.3028(6) 0.69673(18) 0.0378(9) Uani 1 1 d .
H26 H 0.2003 1.3725 0.6620 0.045 Uiso 1 1 calc R
Co1 Co 0.44930(3) 0.33133(7) 0.47548(3) 0.03167(16) Uani 1 1 d .
F1 F 0.17965(17) 1.2990(4) 0.55159(13) 0.0559(7) Uani 1 1 d .
F2 F 0.09619(17) 1.0751(4) 0.49645(13) 0.0628(9) Uani 1 1 d .
F3 F 0.08051(16) 1.2350(4) 0.56467(12) 0.0515(7) Uani 1 1 d .
F4 F 0.08104(16) 0.8153(3) 0.56777(14) 0.0553(7) Uani 1 1 d .
F5 F 0.19100(19) 0.7486(4) 0.66558(14) 0.0645(8) Uani 1 1 d .
F6 F 0.11182(18) 0.9703(4) 0.65618(14) 0.0633(8) Uani 1 1 d .
F7 F -0.04580(18) -0.3538(4) 0.32523(15) 0.0620(8) Uani 1 1 d .
F8 F -0.07045(18) -0.5885(4) 0.25998(14) 0.0615(8) Uani 1 1 d .
F9 F 0.05755(17) -0.5255(4) 0.34651(13) 0.0596(7) Uani 1 1 d .
O1 O 0.48120(18) 1.2655(4) 0.92714(13) 0.0425(7) Uani 1 1 d .
O2 O 0.3973(2) 1.5156(4) 0.89179(15) 0.0540(8) Uani 1 1 d .
O3 O 0.38634(18) 0.5266(4) 0.50362(15) 0.0482(8) Uani 1 1 d .
O4 O 0.46783(19) 0.7732(4) 0.54324(15) 0.0479(8) Uani 1 1 d .
O5 O 0.2564(2) 0.3165(4) 0.44353(16) 0.0535(8) Uani 1 1 d .
H5A H 0.2985 0.3803 0.4688 0.064 Uiso 1 1 d R
O6 O 0.34918(19) 0.1525(4) 0.43569(14) 0.0428(7) Uani 1 1 d .
O7 O 0.4297(4) 0.5837(9) 0.7106(3) 0.0576(17) Uani 0.50 1 d P
H7A H 0.4815 0.6094 0.7291 0.069 Uiso 0.50 1 d PR
H7B H 0.4246 0.4953 0.7321 0.069 Uiso 0.50 1 d PR

loop_
_atom_site_aniso_label
_atom_site_aniso_U_11
_atom_site_aniso_U_22
_atom_site_aniso_U_33
_atom_site_aniso_U_23
_atom_site_aniso_U_13
_atom_site_aniso_U_12
C1 0.048(3) 0.041(2) 0.0246(19) -0.0078(17) 0.0130(19) -0.0087(19)
C2 0.031(2) 0.046(2) 0.033(2) -0.0074(17) 0.0129(17) 0.0024(18)
C3 0.026(2) 0.041(2) 0.037(2) -0.0070(18) 0.0130(17) -0.0037(17)
C4 0.026(2) 0.039(2) 0.038(2) -0.0002(17) 0.0133(17) 0.0058(16)
C5 0.047(3) 0.044(2) 0.048(2) -0.018(2) 0.018(2) -0.020(2)
C6 0.038(2) 0.045(2) 0.0303(19) 0.0001(18) 0.0119(17) 0.005(2)
C7 0.035(2) 0.056(3) 0.030(2) -0.0094(19) 0.0140(18) 0.006(2)
C8 0.040(3) 0.058(3) 0.056(3) -0.016(2) 0.019(2) -0.004(2)
C9 0.028(2) 0.038(2) 0.065(3) 0.015(2) 0.009(2) 0.0070(19)
C10 0.024(2) 0.054(3) 0.0246(18) -0.0062(16) 0.0133(16) -0.0046(17)
C11 0.029(2) 0.053(3) 0.033(2) -0.0013(18) 0.0137(17) 0.0058(18)
C12 0.029(2) 0.049(2) 0.0248(18) -0.0063(16) 0.0120(16) 0.0071(17)
C13 0.026(2) 0.048(2) 0.032(2) -0.0136(17) 0.0156(17) 0.0057(17)
C14 0.0219(18) 0.038(2) 0.0220(17) -0.0097(14) 0.0099(14) 0.0003(15)
C15 0.032(2) 0.037(2) 0.043(2) -0.0093(18) 0.0125(19) -0.0024(17)
C16 0.034(2) 0.045(2) 0.045(2) -0.014(2) 0.012(2) -0.0174(19)
C17 0.043(3) 0.036(2) 0.031(2) -0.0071(16) 0.0110(19) -0.0014(18)
C18 0.038(2) 0.053(3) 0.037(2) -0.0116(19) 0.0152(19) 0.006(2)
C19 0.029(2) 0.044(2) 0.053(3) -0.007(2) 0.012(2) 0.0016(18)
C20 0.029(2) 0.035(2) 0.037(2) -0.0009(17) 0.0155(17) 0.0041(17)
C21 0.031(2) 0.045(2) 0.053(3) -0.004(2) 0.014(2) 0.0072(18)
C22 0.027(2) 0.045(3) 0.053(3) -0.003(2) 0.0158(19) 0.0021(18)
C23 0.026(3) 0.032(3) 0.055(4) 0.000 0.014(3) 0.000
C24 0.033(2) 0.027(2) 0.056(3) 0.0045(18) 0.026(2) 0.0016(16)
C25 0.031(2) 0.040(2) 0.057(3) -0.018(2) 0.016(2) -0.0025(18)
C26 0.032(2) 0.047(2) 0.0252(18) -0.0057(17) 0.0105(16) 0.0074(18)
Co1 0.0225(3) 0.0344(3) 0.0327(3) 0.0044(2) 0.0119(2) 0.0023(2)
F1 0.0554(17) 0.0476(15) 0.0451(14) 0.0081(12) 0.0158(13) 0.0129(13)
F2 0.0503(16) 0.0520(16) 0.0494(15) -0.0204(13) 0.0050(13) 0.0154(13)
F3 0.0401(14) 0.0530(14) 0.0428(13) -0.0139(12) 0.0114(12) 0.0155(12)
F4 0.0361(14) 0.0530(15) 0.0566(15) -0.0163(13) 0.0133(12) -0.0126(12)
F5 0.0567(18) 0.0554(16) 0.0561(17) -0.0081(14) 0.0157(14) -0.0117(14)
F6 0.0565(17) 0.0596(17) 0.0555(16) -0.0255(13) 0.0199(14) -0.0049(14)
F7 0.0521(17) 0.0502(16) 0.0621(17) 0.0121(13) 0.0184(14) 0.0060(13)
F8 0.0557(17) 0.0441(15) 0.0582(16) 0.0191(12) 0.0154(14) -0.0086(13)
F9 0.0483(16) 0.0571(16) 0.0515(15) 0.0204(13) 0.0142(13) 0.0141(13)
O1 0.0348(16) 0.0579(18) 0.0258(13) -0.0075(13) 0.0113(12) -0.0061(13)
O2 0.055(2) 0.0519(19) 0.0348(15) -0.0181(14) 0.0125(14) -0.0083(15)
O3 0.0397(17) 0.0439(17) 0.0459(17) -0.0175(13) 0.0145(14) 0.0029(13)
O4 0.0395(18) 0.0486(18) 0.0499(17) -0.0026(14) 0.0213(15) 0.0101(14)
O5 0.0509(19) 0.0417(17) 0.0488(17) -0.0140(14) 0.0160(15) -0.0086(15)
O6 0.0389(17) 0.0348(15) 0.0394(15) -0.0065(12) 0.0123(13) -0.0040(13)
O7 0.058(4) 0.054(4) 0.049(4) -0.012(3) 0.023(3) -0.017(3)

loop_
_atom_type_symbol
_atom_type_description
_atom_type_scat_dispersion_real
_atom_type_scat_dispersion_imag
_atom_type_scat_source
C C 0.0033 0.0016 'International Tables Vol C Tables 4.2.6.8 and 6.1.1.4'
H H 0.0000 0.0000 'International Tables Vol C Tables 4.2.6.8 and 6.1.1.4'
F F 0.0171 0.0103 'International Tables Vol C Tables 4.2.6.8 and 6.1.1.4'
O O 0.0106 0.0060 'International Tables Vol C Tables 4.2.6.8 and 6.1.1.4'
Co Co 0.3494 0.9721 'International Tables Vol C Tables 4.2.6.8 and 6.1.1.4'

loop_
_geom_angle_atom_site_label_1
_geom_angle_atom_site_label_2
_geom_angle_atom_site_label_3
_geom_angle
_geom_angle_site_symmetry_1
_geom_angle_site_symmetry_3
O2 C1 O1 125.3(4) . .
O2 C1 C10 117.4(4) . .
O1 C1 C10 117.3(4) . .
O4 C2 O3 122.6(4) . .
O4 C2 C4 119.0(4) . .
O3 C2 C4 118.4(4) . .
C15 C3 C4 119.1(4) . .
C15 C3 H3 120.5 . .
C4 C3 H3 120.5 . .
C5 C4 C3 119.2(4) . .
C5 C4 C2 122.6(4) . .
C3 C4 C2 118.2(4) . .
C4 C5 C16 121.3(4) . .
C4 C5 H5 119.3 . .
C16 C5 H5 119.3 . .
O6 C6 O5 122.8(4) . .
O6 C6 C20 123.2(4) . .
O5 C6 C20 114.0(4) . .
F1 C7 F2 106.9(4) . .
F1 C7 F3 106.5(4) . .
F2 C7 F3 106.7(3) . .
F1 C7 C12 111.9(3) . .
F2 C7 C12 111.1(3) . .
F3 C7 C12 113.3(3) . .
F5 C8 F4 107.9(4) . .
F5 C8 F6 106.4(4) . .
F4 C8 F6 107.0(4) . .
F5 C8 C12 111.8(4) . .
F4 C8 C12 112.7(4) . .
F6 C8 C12 110.7(4) . .
F7 C9 F9 106.0(4) . .
F7 C9 F8 106.9(4) . .
F9 C9 F8 107.1(3) . .
F7 C9 C23 112.5(4) . .
F9 C9 C23 111.6(4) . .
F8 C9 C23 112.4(4) . .
C17 C10 C11 119.9(3) . .
C17 C10 C1 119.1(4) . .
C11 C10 C1 120.9(4) . .
C18 C11 C10 120.0(4) . .
C18 C11 H11 120.0 . .
C10 C11 H11 120.0 . .
C13 C12 C14 110.3(3) . .
C13 C12 C8 113.5(4) . .
C14 C12 C8 106.3(3) . .
C13 C12 C7 105.9(3) . .
C14 C12 C7 112.1(3) . .
C8 C12 C7 108.8(3) . .
C15 C13 C16 118.7(4) . .
C15 C13 C12 119.2(4) . .
C16 C13 C12 122.1(4) . .
C26 C14 C18 118.3(3) . .
C26 C14 C12 124.5(3) . .
C18 C14 C12 117.2(3) . .
C13 C15 C3 121.7(4) . .
C13 C15 H15 119.1 . .
C3 C15 H15 119.1 . .
C13 C16 C5 119.9(4) . .
C13 C16 H16 120.0 . .
C5 C16 H16 120.0 . .
C26 C17 C10 119.6(4) . .
C26 C17 H17 120.2 . .
C10 C17 H17 120.2 . .
C11 C18 C14 120.8(4) . .
C11 C18 H18 119.6 . .
C14 C18 H18 119.6 . .
C25 C19 C20 119.6(4) . .
C25 C19 H19 120.2 . .
C20 C19 H19 120.2 . .
C21 C20 C19 119.1(4) . .
C21 C20 C6 121.2(4) . .
C19 C20 C6 119.7(4) . .
C22 C21 C20 120.0(4) . .
C22 C21 H21 120.0 . .
C20 C21 H21 120.0 . .
C21 C22 C24 121.7(4) . .
C21 C22 H22 119.1 . .
C24 C22 H22 119.1 . .
C9 C23 C9 109.3(5) 2 .
C9 C23 C24 112.4(2) 2 .
C9 C23 C24 105.9(2) . .
C9 C23 C24 105.9(2) 2 2
C9 C23 C24 112.4(2) . 2
C24 C23 C24 111.0(4) . 2
C25 C24 C22 118.0(4) . .
C25 C24 C23 123.9(4) . .
C22 C24 C23 118.1(3) . .
C24 C25 C19 121.4(4) . .
C24 C25 H25 119.3 . .
C19 C25 H25 119.3 . .
C14 C26 C17 121.3(4) . .
C14 C26 H26 119.3 . .
C17 C26 H26 119.3 . .
O1 Co1 O2 159.54(14) 2_646 4_575
O1 Co1 O4 93.89(12) 2_646 3_666
O2 Co1 O4 90.42(14) 4_575 3_666
O1 Co1 O6 103.40(12) 2_646 .
O2 Co1 O6 94.26(13) 4_575 .
O4 Co1 O6 107.78(13) 3_666 .
O1 Co1 O3 85.72(12) 2_646 .
O2 Co1 O3 83.64(14) 4_575 .
O4 Co1 O3 160.57(13) 3_666 .
O6 Co1 O3 91.14(12) . .
O1 Co1 Co1 82.68(9) 2_646 3_666
O2 Co1 Co1 77.44(10) 4_575 3_666
O4 Co1 Co1 88.59(10) 3_666 3_666
O6 Co1 Co1 161.85(9) . 3_666
O3 Co1 Co1 72.08(8) . 3_666
C1 O1 Co1 123.8(3) . 2_666
C1 O2 Co1 130.3(3) . 4_576
C2 O3 Co1 134.2(3) . .
C2 O4 Co1 122.2(3) . 3_666
C6 O5 H5A 109.5 . .
C6 O6 Co1 131.1(3) . .
H7A O7 H7B 110.0 . .

loop_
_geom_bond_atom_site_label_1
_geom_bond_atom_site_label_2
_geom_bond_distance
_geom_bond_site_symmetry_2
C1 O2 1.252(5) .
C1 O1 1.263(5) .
C1 C10 1.493(5) .
C2 O4 1.232(5) .
C2 O3 1.266(5) .
C2 C4 1.483(6) .
C3 C15 1.382(6) .
C3 C4 1.408(6) .
C3 H3 0.9300 .
C4 C5 1.355(6) .
C5 C16 1.395(7) .
C5 H5 0.9300 .
C6 O6 1.215(5) .
C6 O5 1.301(5) .
C6 C20 1.456(6) .
C7 F1 1.316(5) .
C7 F2 1.324(4) .
C7 F3 1.326(5) .
C7 C12 1.547(6) .
C8 F5 1.309(6) .
C8 F4 1.323(5) .
C8 F6 1.334(6) .
C8 C12 1.544(7) .
C9 F7 1.319(6) .
C9 F9 1.345(5) .
C9 F8 1.360(5) .
C9 C23 1.536(6) .
C10 C17 1.382(5) .
C10 C11 1.387(6) .
C11 C18 1.361(6) .
C11 H11 0.9300 .
C12 C13 1.525(5) .
C12 C14 1.539(5) .
C13 C15 1.377(6) .
C13 C16 1.384(6) .
C14 C26 1.372(5) .
C14 C18 1.404(5) .
C15 H15 0.9300 .
C16 H16 0.9300 .
C17 C26 1.380(5) .
C17 H17 0.9300 .
C18 H18 0.9300 .
C19 C25 1.380(6) .
C19 C20 1.388(6) .
C19 H19 0.9300 .
C20 C21 1.376(6) .
C21 C22 1.358(6) .
C21 H21 0.9300 .
C22 C24 1.387(6) .
C22 H22 0.9300 .
C23 C9 1.536(6) 2
C23 C24 1.547(5) .
C23 C24 1.547(5) 2
C24 C25 1.357(6) .
C25 H25 0.9300 .
C26 H26 0.9300 .
Co1 O1 1.962(3) 2_646
Co1 O2 1.976(3) 4_575
Co1 O4 1.999(3) 3_666
Co1 O6 2.039(3) .
Co1 O3 2.172(3) .
Co1 Co1 2.9073(11) 3_666
O1 Co1 1.962(3) 2_666
O2 Co1 1.976(3) 4_576
O4 Co1 1.999(3) 3_666
O5 H5A 0.8201 .
O7 H7A 0.8435 .
O7 H7B 0.8514 .

loop_
_geom_torsion_atom_site_label_1
_geom_torsion_atom_site_label_2
_geom_torsion_atom_site_label_3
_geom_torsion_atom_site_label_4
_geom_torsion
_geom_torsion_site_symmetry_1
_geom_torsion_site_symmetry_4
C15 C3 C4 C5 2.4(6) . .
C15 C3 C4 C2 -177.7(4) . .
O4 C2 C4 C5 -177.3(4) . .
O3 C2 C4 C5 2.8(6) . .
O4 C2 C4 C3 2.8(6) . .
O3 C2 C4 C3 -177.1(4) . .
C3 C4 C5 C16 -3.4(7) . .
C2 C4 C5 C16 176.7(4) . .
O2 C1 C10 C17 4.6(6) . .
O1 C1 C10 C17 -178.0(4) . .
O2 C1 C10 C11 -172.1(4) . .
O1 C1 C10 C11 5.2(6) . .
C17 C10 C11 C18 1.5(7) . .
C1 C10 C11 C18 178.3(4) . .
F5 C8 C12 C13 51.4(5) . .
F4 C8 C12 C13 -70.4(5) . .
F6 C8 C12 C13 169.8(3) . .
F5 C8 C12 C14 -70.1(4) . .
F4 C8 C12 C14 168.2(3) . .
F6 C8 C12 C14 48.4(5) . .
F5 C8 C12 C7 169.0(3) . .
F4 C8 C12 C7 47.2(5) . .
F6 C8 C12 C7 -72.6(4) . .
F1 C7 C12 C13 -67.7(4) . .
F2 C7 C12 C13 51.7(5) . .
F3 C7 C12 C13 171.8(3) . .
F1 C7 C12 C14 52.6(4) . .
F2 C7 C12 C14 172.0(4) . .
F3 C7 C12 C14 -67.8(5) . .
F1 C7 C12 C8 169.9(3) . .
F2 C7 C12 C8 -70.6(4) . .
F3 C7 C12 C8 49.5(5) . .
C14 C12 C13 C15 -42.5(5) . .
C8 C12 C13 C15 -161.8(4) . .
C7 C12 C13 C15 79.0(4) . .
C14 C12 C13 C16 138.8(4) . .
C8 C12 C13 C16 19.6(5) . .
C7 C12 C13 C16 -99.6(5) . .
C13 C12 C14 C26 132.7(4) . .
C8 C12 C14 C26 -103.8(5) . .
C7 C12 C14 C26 15.0(5) . .
C13 C12 C14 C18 -49.0(5) . .
C8 C12 C14 C18 74.5(4) . .
C7 C12 C14 C18 -166.8(4) . .
C16 C13 C15 C3 -1.1(6) . .
C12 C13 C15 C3 -179.8(4) . .
C4 C3 C15 C13 -0.2(6) . .
C15 C13 C16 C5 0.2(6) . .
C12 C13 C16 C5 178.8(4) . .
C4 C5 C16 C13 2.1(7) . .
C11 C10 C17 C26 -0.8(7) . .
C1 C10 C17 C26 -177.6(4) . .
C10 C11 C18 C14 -2.5(7) . .
C26 C14 C18 C11 2.7(7) . .
C12 C14 C18 C11 -175.7(4) . .
C25 C19 C20 C21 2.3(7) . .
C25 C19 C20 C6 -175.4(4) . .
O6 C6 C20 C21 -179.4(4) . .
O5 C6 C20 C21 -0.2(6) . .
O6 C6 C20 C19 -1.8(7) . .
O5 C6 C20 C19 177.4(4) . .
C19 C20 C21 C22 -2.6(7) . .
C6 C20 C21 C22 175.0(4) . .
C20 C21 C22 C24 -0.7(7) . .
F7 C9 C23 C9 -166.6(4) . 2
F9 C9 C23 C9 74.4(4) . 2
F8 C9 C23 C9 -46.0(3) . 2
F7 C9 C23 C24 72.0(4) . .
F9 C9 C23 C24 -46.9(5) . .
F8 C9 C23 C24 -167.3(3) . .
F7 C9 C23 C24 -49.3(5) . 2
F9 C9 C23 C24 -168.3(4) . 2
F8 C9 C23 C24 71.3(5) . 2
C21 C22 C24 C25 4.3(7) . .
C21 C22 C24 C23 -176.4(4) . .
C9 C23 C24 C25 -18.0(6) 2 .
C9 C23 C24 C25 101.3(5) . .
C24 C23 C24 C25 -136.4(5) 2 .
C9 C23 C24 C22 162.7(4) 2 .
C9 C23 C24 C22 -78.0(5) . .
C24 C23 C24 C22 44.3(3) 2 .
C22 C24 C25 C19 -4.6(7) . .
C23 C24 C25 C19 176.2(4) . .
C20 C19 C25 C24 1.4(7) . .
C18 C14 C26 C17 -1.9(6) . .
C12 C14 C26 C17 176.3(4) . .
C10 C17 C26 C14 1.0(7) . .
O2 C1 O1 Co1 6.0(6) . 2_666
C10 C1 O1 Co1 -171.1(3) . 2_666
O1 C1 O2 Co1 1.7(7) . 4_576
C10 C1 O2 Co1 178.8(3) . 4_576
O4 C2 O3 Co1 7.4(7) . .
C4 C2 O3 Co1 -172.7(3) . .
O1 Co1 O3 C2 78.2(4) 2_646 .
O2 Co1 O3 C2 -84.3(4) 4_575 .
O4 Co1 O3 C2 -11.4(6) 3_666 .
O6 Co1 O3 C2 -178.5(4) . .
Co1 Co1 O3 C2 -5.5(4) 3_666 .
O3 C2 O4 Co1 -3.4(6) . 3_666
C4 C2 O4 Co1 176.7(3) . 3_666
O5 C6 O6 Co1 -10.1(6) . .
C20 C6 O6 Co1 169.1(3) . .
O1 Co1 O6 C6 97.0(4) 2_646 .
O2 Co1 O6 C6 -72.6(4) 4_575 .
O4 Co1 O6 C6 -164.4(4) 3_666 .
O3 Co1 O6 C6 11.1(4) . .
Co1 Co1 O6 C6 -10.8(6) 3_666 .
